data_7012985
loop_
_publ_author_name
'Fan, Daming'
'Yang, Chang-Tong'
'Ranford, John D.'
'Lee, Peng Foo'
'Vittal, Jagadese J.'

_publ_section_title
;
 Chemical and biological studies of the dichloro(2-phenylpyridine)
 gold(iii) complex and its derivativesElectronic supplementary
 information (ESI) available: 1H?1H COSY spectrum of 5 in DMSO-d6. See
 http://www.rsc.org/suppdata/dt/b3/b303297c/
;
_journal_issue 13
_journal_name_full 'Dalton Transactions'
_journal_page_first 2680
_journal_paper_doi 10.1039/b303297c
_journal_year 2003
_chemical_compound_source 'see text'
_chemical_formula_sum 'C11 H8 Au Cl2 N'
_chemical_formula_weight 422.05
_chemical_name_systematic
; 
? 
;
_space_group_IT_number 9
_symmetry_cell_setting monoclinic
_symmetry_space_group_name_Hall 'C -2yc'
_symmetry_space_group_name_H-M 'C 1 c 1'
_atom_sites_solution_hydrogens geom
_atom_sites_solution_primary direct
_atom_sites_solution_secondary difmap
_audit_creation_method SHELXL
_cell_angle_alpha 90.00
_cell_angle_beta 94.940(2)
_cell_angle_gamma 90.00
_cell_formula_units_Z 4
_cell_length_a 13.9383(8)
_cell_length_b 10.0796(6)
_cell_length_c 7.8432(4)
_cell_measurement_reflns_used 2105
_cell_measurement_temperature 293(2)
_cell_measurement_theta_max 29.2
_cell_measurement_theta_min 2.50
_cell_volume 1097.82(11)
_computing_cell_refinement 'SAINT (Siemens, 1996)'
_computing_data_collection 'SMART (Siemens, 1996)'
_computing_data_reduction 'SAINT (Siemens, 1996)'
_computing_molecular_graphics 'SHELXTL (Siemens, 1996)'
_computing_publication_material 'SHELXTL (Siemens, 1996)'
_computing_structure_refinement 'SHELXTL (Siemens, 1996)'
_computing_structure_solution 'SHELXS-86 (Sheldrick, 1990)'
_diffrn_ambient_temperature 293(2)
_diffrn_measurement_device 'Siemens SMART CCD System'
_diffrn_measurement_method 'frames \w scans'
_diffrn_radiation_monochromator graphite
_diffrn_radiation_source 'fine-focus sealed tube'
_diffrn_radiation_type MoK\a
_diffrn_radiation_wavelength 0.71073
_diffrn_reflns_av_R_equivalents 0.0434
_diffrn_reflns_av_sigmaI/netI 0.0780
_diffrn_reflns_limit_h_max 18
_diffrn_reflns_limit_h_min -17
_diffrn_reflns_limit_k_max 9
_diffrn_reflns_limit_k_min -13
_diffrn_reflns_limit_l_max 10
_diffrn_reflns_limit_l_min -9
_diffrn_reflns_number 3495
_diffrn_reflns_theta_max 29.20
_diffrn_reflns_theta_min 2.50
_exptl_absorpt_coefficient_mu 13.848
_exptl_absorpt_correction_T_max 0.4050
_exptl_absorpt_correction_T_min 0.1637
_exptl_absorpt_correction_type 'sadabs (Sheldrick, 1996)'
_exptl_crystal_colour 'creamy yellow'
_exptl_crystal_density_diffrn 2.554
_exptl_crystal_density_meas ?
_exptl_crystal_description 'platy, cut'
_exptl_crystal_F_000 776
_exptl_crystal_size_max 0.18
_exptl_crystal_size_mid 0.10
_exptl_crystal_size_min 0.03
_refine_diff_density_max 3.382
_refine_diff_density_min -1.666
_refine_diff_density_rms 0.245
_refine_ls_abs_structure_details 'Flack H D (1983), Acta Cryst. A39, 876-881'
_refine_ls_abs_structure_Flack 0.31(3)
_refine_ls_extinction_method none
_refine_ls_goodness_of_fit_all 1.030
_refine_ls_goodness_of_fit_obs 1.082
_refine_ls_hydrogen_treatment
; 
riding models
;
_refine_ls_matrix_type full
_refine_ls_number_parameters 137
_refine_ls_number_reflns 2274
_refine_ls_number_restraints 2
_refine_ls_restrained_S_all 1.030
_refine_ls_restrained_S_obs 1.081
_refine_ls_R_factor_all 0.0629
_refine_ls_R_factor_obs 0.0487
_refine_ls_shift/esd_max 0.000
_refine_ls_shift/esd_mean 0.000
_refine_ls_structure_factor_coef Fsqd
_refine_ls_weighting_details 'w=1/[\s^2^(Fo^2^)+(0.0491P)^2^+0.0000P] where P=(Fo^2^+2Fc^2^)/3'
_refine_ls_weighting_scheme calc
_refine_ls_wR_factor_all 0.1099
_refine_ls_wR_factor_obs 0.1045
_reflns_number_observed 1885
_reflns_number_total 2274
_reflns_observed_criterion >2sigma(I)
_cod_data_source_file b303297c.txt
_cod_data_source_block jdr32
_cod_depositor_comments
;
The following automatic conversions were performed:

'_refine_ls_weighting_scheme' value 'calc
w=1/[\s^2^(Fo^2^)+(0.0491P)^2^+0.0000P] where P=(Fo^2^+2Fc^2^)/3' was
changed to 'calc'. New tag '_refine_ls_weighting_details' was
created. The value of the new tag was set to
'w=1/[\s^2^(Fo^2^)+(0.0491P)^2^+0.0000P] where P=(Fo^2^+2Fc^2^)/3'.

Automatic conversion script
Id: cif_fix_values 3143 2015-03-26 13:38:13Z robertas 
;
_cod_original_sg_symbol_H-M Cc
_cod_database_code 7012985

loop_
_symmetry_equiv_pos_as_xyz
'x, y, z'
'x, -y, z+1/2'
'x+1/2, y+1/2, z'
'x+1/2, -y+1/2, z+1/2'

loop_
_atom_site_aniso_label
_atom_site_aniso_U_11
_atom_site_aniso_U_22
_atom_site_aniso_U_33
_atom_site_aniso_U_23
_atom_site_aniso_U_13
_atom_site_aniso_U_12
Au1 0.0344(3) 0.0365(3) 0.0453(3) 0.0020(11) -0.0003(2) -0.0030(10)
C1 0.046(10) 0.041(9) 0.050(10) 0.002(7) 0.009(8) -0.010(8)
C2 0.053(11) 0.039(10) 0.078(12) -0.009(8) -0.010(9) 0.014(8)
C3 0.055(13) 0.057(13) 0.093(15) -0.023(11) -0.010(10) 0.029(10)
C4 0.059(13) 0.102(17) 0.055(12) -0.020(12) -0.008(9) 0.024(13)
C5 0.063(13) 0.081(15) 0.051(11) -0.005(10) 0.002(9) 0.001(11)
C6 0.028(13) 0.040(10) 0.046(11) -0.007(8) -0.019(10) 0.010(9)
C7 0.033(8) 0.044(9) 0.043(9) 0.003(6) -0.015(6) 0.009(6)
C8 0.054(12) 0.050(12) 0.095(14) 0.002(10) 0.004(10) -0.016(9)
C9 0.078(16) 0.032(10) 0.127(18) 0.004(11) -0.018(13) -0.004(10)
C10 0.063(16) 0.030(10) 0.147(21) -0.006(12) -0.017(17) 0.007(8)
C11 0.034(8) 0.055(9) 0.068(21) -0.004(9) 0.006(11) -0.002(11)
N1 0.033(7) 0.037(7) 0.058(8) -0.008(6) -0.005(6) -0.007(5)
Cl1 0.042(4) 0.116(8) 0.060(4) -0.004(4) 0.008(4) -0.021(4)
Cl2 0.074(4) 0.042(2) 0.097(4) 0.014(2) 0.005(3) -0.020(2)

loop_
_atom_site_label
_atom_site_type_symbol
_atom_site_fract_x
_atom_site_fract_y
_atom_site_fract_z
_atom_site_U_iso_or_equiv
_atom_site_thermal_displace_type
_atom_site_occupancy
_atom_site_calc_flag
_atom_site_refinement_flags
_atom_site_disorder_group
Au1 Au 0.67411(8) 0.02038(4) 0.08661(11) 0.0390(2) Uani 1 d . .
C1 C 0.5524(13) 0.0604(18) 0.1812(22) 0.045(4) Uani 1 d . .
C2 C 0.5061(13) 0.1786(18) 0.2140(24) 0.058(5) Uani 1 d . .
H2 H 0.5362(13) 0.2578(18) 0.1894(24) 0.069 Uiso 1 calc R .
C3 C 0.4198(13) 0.1846(21) 0.2797(26) 0.069(6) Uani 1 d . .
H3 H 0.3924(13) 0.2668(21) 0.2992(26) 0.083 Uiso 1 calc R .
C4 C 0.3724(16) 0.0720(28) 0.3175(26) 0.073(6) Uani 1 d . .
H4 H 0.3142(16) 0.0790(28) 0.3664(26) 0.087 Uiso 1 calc R .
C5 C 0.4076(16) -0.0513(24) 0.2862(25) 0.065(5) Uani 1 d . .
H5 H 0.3757(16) -0.1287(24) 0.3126(25) 0.078 Uiso 1 calc R .
C6 C 0.4967(16) -0.0523(25) 0.2103(37) 0.039(6) Uani 1 d . .
C7 C 0.5436(11) -0.1843(16) 0.1737(19) 0.041(4) Uani 1 d . .
C8 C 0.5066(14) -0.3116(18) 0.1913(27) 0.066(5) Uani 1 d . .
H8 H 0.4481(14) -0.3224(18) 0.2382(27) 0.080 Uiso 1 calc R .
C9 C 0.5546(16) -0.4201(20) 0.1412(31) 0.080(6) Uani 1 d . .
H9 H 0.5295(16) -0.5049(20) 0.1519(31) 0.096 Uiso 1 calc R .
C10 C 0.6417(15) -0.4005(18) 0.0737(37) 0.082(7) Uani 1 d . .
H10 H 0.6772(15) -0.4728(18) 0.0407(37) 0.098 Uiso 1 calc R .
C11 C 0.6759(21) -0.2740(18) 0.0554(31) 0.052(7) Uani 1 d . .
H11 H 0.7327(21) -0.2611(18) 0.0034(31) 0.063 Uiso 1 calc R .
N1 N 0.6294(9) -0.1703(13) 0.1103(17) 0.043(3) Uani 1 d . .
Cl1 Cl 0.8186(5) -0.0342(10) -0.0335(12) 0.073(3) Uani 1 d . .
Cl2 Cl 0.7103(4) 0.2404(5) 0.0675(8) 0.071(2) Uani 1 d . .

loop_
_atom_type_symbol
_atom_type_description
_atom_type_scat_dispersion_real
_atom_type_scat_dispersion_imag
_atom_type_scat_source
C C 0.0033 0.0016 'International Tables Vol C Tables 4.2.6.8 and 6.1.1.4'
H H 0.0000 0.0000 'International Tables Vol C Tables 4.2.6.8 and 6.1.1.4'
N N 0.0061 0.0033 'International Tables Vol C Tables 4.2.6.8 and 6.1.1.4'
Cl Cl 0.1484 0.1585 'International Tables Vol C Tables 4.2.6.8 and 6.1.1.4'
Au Au -2.0133 8.8022 'International Tables Vol C Tables 4.2.6.8 and 6.1.1.4'

loop_
_geom_angle_atom_site_label_1
_geom_angle_atom_site_label_2
_geom_angle_atom_site_label_3
_geom_angle
_geom_angle_site_symmetry_1
_geom_angle_site_symmetry_3
_geom_angle_publ_flag
C1 Au1 N1 83.0(6) . . ?
C1 Au1 Cl2 91.6(6) . . ?
N1 Au1 Cl2 174.6(4) . . ?
C1 Au1 Cl1 178.0(6) . . ?
N1 Au1 Cl1 95.4(4) . . ?
Cl2 Au1 Cl1 90.0(3) . . ?
C2 C1 C6 113.0(18) . . ?
C2 C1 Au1 132.9(14) . . ?
C6 C1 Au1 113.9(15) . . ?
C3 C2 C1 123.6(19) . . ?
C2 C3 C4 120.7(18) . . ?
C3 C4 C5 122.2(20) . . ?
C4 C5 C6 114.9(23) . . ?
C1 C6 C5 125.2(21) . . ?
C1 C6 C7 115.1(19) . . ?
C5 C6 C7 119.4(22) . . ?
N1 C7 C8 118.9(15) . . ?
N1 C7 C6 112.9(17) . . ?
C8 C7 C6 128.2(18) . . ?
C9 C8 C7 121.2(19) . . ?
C8 C9 C10 117.8(19) . . ?
C11 C10 C9 119.8(22) . . ?
N1 C11 C10 121.1(26) . . ?
C11 N1 C7 121.0(16) . . ?
C11 N1 Au1 123.7(14) . . ?
C7 N1 Au1 115.0(10) . . ?

loop_
_geom_bond_atom_site_label_1
_geom_bond_atom_site_label_2
_geom_bond_distance
_geom_bond_site_symmetry_2
_geom_bond_publ_flag
Au1 C1 1.95(2) . ?
Au1 N1 2.034(13) . ?
Au1 Cl2 2.282(5) . ?
Au1 Cl1 2.361(8) . ?
C1 C2 1.39(2) . ?
C1 C6 1.41(3) . ?
C2 C3 1.35(3) . ?
C3 C4 1.36(3) . ?
C4 C5 1.37(3) . ?
C5 C6 1.42(3) . ?
C6 C7 1.52(3) . ?
C7 N1 1.34(2) . ?
C7 C8 1.39(2) . ?
C8 C9 1.36(3) . ?
C9 C10 1.38(3) . ?
C10 C11 1.37(3) . ?
C11 N1 1.32(2) . ?

loop_
_geom_torsion_atom_site_label_1
_geom_torsion_atom_site_label_2
_geom_torsion_atom_site_label_3
_geom_torsion_atom_site_label_4
_geom_torsion
_geom_torsion_site_symmetry_1
_geom_torsion_site_symmetry_2
_geom_torsion_site_symmetry_3
_geom_torsion_site_symmetry_4
_geom_torsion_publ_flag
N1 Au1 C1 C2 -176.6(19) . . . . ?
Cl2 Au1 C1 C2 2.8(19) . . . . ?
Cl1 Au1 C1 C2 -138.2(172) . . . . ?
N1 Au1 C1 C6 -2.2(15) . . . . ?
Cl2 Au1 C1 C6 177.2(15) . . . . ?
Cl1 Au1 C1 C6 36.1(187) . . . . ?
C6 C1 C2 C3 4.9(29) . . . . ?
Au1 C1 C2 C3 179.2(15) . . . . ?
C1 C2 C3 C4 -0.2(31) . . . . ?
C2 C3 C4 C5 -2.3(30) . . . . ?
C3 C4 C5 C6 -0.4(26) . . . . ?
C2 C1 C6 C5 -7.9(32) . . . . ?
Au1 C1 C6 C5 176.6(19) . . . . ?
C2 C1 C6 C7 179.2(17) . . . . ?
Au1 C1 C6 C7 3.6(24) . . . . ?
C4 C5 C6 C1 5.9(30) . . . . ?
C4 C5 C6 C7 178.6(19) . . . . ?
C1 C6 C7 N1 -3.4(25) . . . . ?
C5 C6 C7 N1 -176.8(18) . . . . ?
C1 C6 C7 C8 179.6(20) . . . . ?
C5 C6 C7 C8 6.2(31) . . . . ?
N1 C7 C8 C9 -1.8(29) . . . . ?
C6 C7 C8 C9 175.0(20) . . . . ?
C7 C8 C9 C10 0.6(33) . . . . ?
C8 C9 C10 C11 -1.6(37) . . . . ?
C9 C10 C11 N1 3.9(44) . . . . ?
C10 C11 N1 C7 -5.2(38) . . . . ?
C10 C11 N1 Au1 -179.4(19) . . . . ?
C8 C7 N1 C11 4.1(27) . . . . ?
C6 C7 N1 C11 -173.2(21) . . . . ?
C8 C7 N1 Au1 178.8(13) . . . . ?
C6 C7 N1 Au1 1.5(17) . . . . ?
C1 Au1 N1 C11 174.9(20) . . . . ?
Cl2 Au1 N1 C11 168.6(37) . . . . ?
Cl1 Au1 N1 C11 -3.9(19) . . . . ?
C1 Au1 N1 C7 0.3(11) . . . . ?
Cl2 Au1 N1 C7 -5.9(53) . . . . ?
Cl1 Au1 N1 C7 -178.4(10) . . . . ?
